data_7113413
loop_
_publ_author_name
'Ayuk M. Ako'
'Yanhua Lan'
'Oliver Hampe'
'Eduard Cremades'
'Eliseo Ruiz'
'Christopher E. Anson'
'Annie K. Powell'

_publ_section_title
;
 All-round robustness of the Mn19 coordination cluster system:
 experimental validation of a theoretical prediction
;
_journal_name_full Chem.Commun.
_journal_page_first 5847
_journal_paper_doi 10.1039/C4CC01264J
_journal_volume 50
_journal_year 2014
_chemical_formula_moiety 'C120 H137.8 Br7.2 Mn19 N6 O44.8, 2(Br), 16(H2O), 11(C H4 O)'
_chemical_formula_sum 'C131 H214.8 Br9.2 Mn19 N6 O71.8'
_chemical_formula_weight 4801.71
_chemical_name_systematic
;
 ?
;
_space_group_crystal_system trigonal
_space_group_IT_number 148
_space_group_name_Hall '-R 3'
_space_group_name_H-M_alt 'R -3 :H'
_symmetry_space_group_name_Hall '-R 3'
_symmetry_space_group_name_H-M 'R -3 :H'
_atom_sites_solution_hydrogens geom
_atom_sites_solution_primary direct
_atom_sites_solution_secondary difmap
_audit_creation_method SHELXL-2013
_cell_angle_alpha 90
_cell_angle_beta 90
_cell_angle_gamma 120
_cell_formula_units_Z 3
_cell_length_a 21.217(3)
_cell_length_b 21.217(3)
_cell_length_c 35.704(5)
_cell_measurement_reflns_used 9953
_cell_measurement_temperature 150(2)
_cell_measurement_theta_max 30.27
_cell_measurement_theta_min 2.86
_cell_volume 13919(3)
_computing_cell_refinement 'Apex2 (Bruker AXS Inc., 2005)'
_computing_data_collection 'Apex2 (Bruker AXS Inc., 2005)'
_computing_data_reduction 'Apex2 (Bruker AXS Inc., 2005)'
_computing_molecular_graphics 'Diamond 2.1 (Crystal Impact, 1998)'
_computing_publication_material 'SHELXL-2013 (Sheldrick, 2013)'
_computing_structure_refinement 'SHELXL-2013 (Sheldrick, 2013)'
_computing_structure_solution 'Apex2 (Bruker AXS Inc., 2005)'
_diffrn_ambient_temperature 150(2)
_diffrn_detector_area_resol_mean 8.333
_diffrn_measured_fraction_theta_full 0.995
_diffrn_measured_fraction_theta_max 0.988
_diffrn_measurement_device_type 'Bruker SMART Apex'
_diffrn_measurement_method 'CCD area detector, \w-scans'
_diffrn_radiation_monochromator silicon
_diffrn_radiation_type synchrotron
_diffrn_radiation_wavelength 0.80000
_diffrn_reflns_av_R_equivalents 0.0508
_diffrn_reflns_av_unetI/netI 0.0468
_diffrn_reflns_Laue_measured_fraction_full 0.995
_diffrn_reflns_Laue_measured_fraction_max 0.988
_diffrn_reflns_limit_h_max 26
_diffrn_reflns_limit_h_min -26
_diffrn_reflns_limit_k_max 26
_diffrn_reflns_limit_k_min -25
_diffrn_reflns_limit_l_max 32
_diffrn_reflns_limit_l_min -44
_diffrn_reflns_number 27023
_diffrn_reflns_point_group_measured_fraction_full 0.995
_diffrn_reflns_point_group_measured_fraction_max 0.988
_diffrn_reflns_theta_full 29.500
_diffrn_reflns_theta_max 30.272
_diffrn_reflns_theta_min 2.895
_diffrn_source synchrotron
_exptl_absorpt_coefficient_mu 4.425
_exptl_absorpt_correction_T_max 0.810
_exptl_absorpt_correction_T_min 0.518
_exptl_absorpt_correction_type multi-scan
_exptl_absorpt_process_details 'Apex2 (Bruker AXS Inc., 2005)'
_exptl_crystal_colour 'dark brown'
_exptl_crystal_density_diffrn 1.718
_exptl_crystal_description block
_exptl_crystal_F_000 7243
_exptl_crystal_size_max 0.130
_exptl_crystal_size_mid 0.110
_exptl_crystal_size_min 0.080
_platon_squeeze_details
;
Spek, A.L. (2003), J.Appl.Cryst. 36, 7-13
;
_refine_diff_density_max 1.980
_refine_diff_density_min -0.581
_refine_diff_density_rms 0.145
_refine_ls_extinction_method none
_refine_ls_goodness_of_fit_ref 1.084
_refine_ls_hydrogen_treatment constr
_refine_ls_matrix_type full
_refine_ls_number_parameters 334
_refine_ls_number_reflns 6425
_refine_ls_number_restraints 9
_refine_ls_restrained_S_all 1.083
_refine_ls_R_factor_all 0.0833
_refine_ls_R_factor_gt 0.0632
_refine_ls_shift/su_max 0.000
_refine_ls_shift/su_mean 0.000
_refine_ls_structure_factor_coef Fsqd
_refine_ls_weighting_details
;
 w=1/[\s^2^(Fo^2^)+(0.1372P)^2^]
 where P=(Fo^2^+2Fc^2^)/3
;
_refine_ls_weighting_scheme calc
_refine_ls_wR_factor_gt 0.1837
_refine_ls_wR_factor_ref 0.2013
_reflns_Friedel_coverage 0.000
_reflns_number_gt 4639
_reflns_number_total 6425
_reflns_threshold_expression 'I > 2\s(I)'
_cod_data_source_file c4cc01264j2.cif
_cod_data_source_block 1161ds
_cod_original_cell_volume 13919(5)
_cod_database_code 7113413
_shelx_space_group_comment
;
The symmetry employed for this shelxl refinement is uniquely defined
by the following loop, which should always be used as a source of
symmetry information in preference to the above space-group names.
They are only intended as comments.
;
_shelx_estimated_absorpt_t_min 0.597
_shelx_estimated_absorpt_t_max 0.718
_shelxl_version_number 2013-2

loop_
_space_group_symop_operation_xyz
'x, y, z'
'-y, x-y, z'
'-x+y, -x, z'
'x+2/3, y+1/3, z+1/3'
'-y+2/3, x-y+1/3, z+1/3'
'-x+y+2/3, -x+1/3, z+1/3'
'x+1/3, y+2/3, z+2/3'
'-y+1/3, x-y+2/3, z+2/3'
'-x+y+1/3, -x+2/3, z+2/3'
'-x, -y, -z'
'y, -x+y, -z'
'x-y, x, -z'
'-x+2/3, -y+1/3, -z+1/3'
'y+2/3, -x+y+1/3, -z+1/3'
'x-y+2/3, x+1/3, -z+1/3'
'-x+1/3, -y+2/3, -z+2/3'
'y+1/3, -x+y+2/3, -z+2/3'
'x-y+1/3, x+2/3, -z+2/3'

loop_
_atom_site_label
_atom_site_type_symbol
_atom_site_fract_x
_atom_site_fract_y
_atom_site_fract_z
_atom_site_U_iso_or_equiv
_atom_site_adp_type
_atom_site_occupancy
_atom_site_site_symmetry_order
_atom_site_calc_flag
_atom_site_refinement_flags_posn
_atom_site_refinement_flags_adp
_atom_site_refinement_flags_occupancy
_atom_site_disorder_assembly
_atom_site_disorder_group
Mn1 Mn 0.6667 0.3333 0.3333 0.0339(4) Uani 1 6 d S T P . .
Mn2 Mn 0.63420(3) 0.23237(3) 0.24968(2) 0.0316(2) Uani 1 1 d . . . . .
Mn3 Mn 0.56536(3) 0.26821(3) 0.17235(2) 0.0313(2) Uani 1 1 d . . . . .
Mn4 Mn 0.59706(4) 0.12733(4) 0.17299(2) 0.0356(2) Uani 1 1 d . . . . .
Br1A Br 0.6667 0.3333 0.11209(6) 0.0393(5) Uani 0.6 3 d S TU P A 1
O9B O 0.6667 0.3333 0.1325(8) 0.054(6) Uani 0.4 3 d S TU P A 2
H9 H 0.6667 0.3333 0.1045 0.065 Uiso 0.4 3 calc R U P A 2
Br2 Br 0.48831(3) 0.20899(3) 0.24064(2) 0.0398(2) Uani 1 1 d . . . . .
O1 O 0.6667 0.3333 0.26035(17) 0.0347(13) Uani 1 3 d S T P . .
O2 O 0.63532(15) 0.24381(16) 0.19501(10) 0.0337(7) Uani 1 1 d . . . . .
O3 O 0.61457(17) 0.13532(16) 0.23764(10) 0.0381(8) Uani 1 1 d . . . . .
C1 C 0.6189(3) 0.0898(2) 0.26396(16) 0.0401(12) Uani 1 1 d . . . . .
C2 C 0.6033(3) 0.0928(3) 0.30217(16) 0.0437(12) Uani 1 1 d . . . . .
C3 C 0.6054(3) 0.0423(3) 0.32745(18) 0.0506(14) Uani 1 1 d . . . . .
H3A H 0.5947 0.0438 0.3532 0.061 Uiso 1 1 calc R U . . .
C4 C 0.6234(4) -0.0109(3) 0.3150(2) 0.0640(17) Uani 1 1 d . . . . .
C5 C 0.6423(4) -0.0103(3) 0.27705(19) 0.0588(16) Uani 1 1 d . . . . .
H5A H 0.6543 -0.0454 0.2685 0.071 Uiso 1 1 calc R U . . .
C6 C 0.6439(3) 0.0413(3) 0.25160(17) 0.0478(13) Uani 1 1 d . . . . .
C7 C 0.5798(3) 0.1464(3) 0.31614(16) 0.0392(11) Uani 1 1 d . . . . .
H7A H 0.5294 0.1296 0.3078 0.047 Uiso 1 1 calc R U . . .
H7B H 0.5803 0.1469 0.3439 0.047 Uiso 1 1 calc R U . . .
O4 O 0.62765(17) 0.22062(17) 0.30225(10) 0.0360(8) Uani 1 1 d . . . . .
C8 C 0.6755(4) 0.0485(4) 0.21298(18) 0.0556(15) Uani 1 1 d . . . . .
H8A H 0.7197 0.0971 0.2109 0.067 Uiso 1 1 calc R U . . .
H8B H 0.6907 0.0117 0.2102 0.067 Uiso 1 1 calc R U . . .
O5 O 0.6265(2) 0.0399(2) 0.18200(11) 0.0497(9) Uani 1 1 d D . . . .
H5 H 0.6076 -0.0014 0.1661 0.060 Uiso 1 1 calc DR U . . .
C9 C 0.6195(5) -0.0698(4) 0.3423(2) 0.083(2) Uani 1 1 d . . . . .
H9A H 0.6680 -0.0538 0.3527 0.125 Uiso 1 1 calc R U . . .
H9B H 0.6024 -0.1157 0.3288 0.125 Uiso 1 1 calc R U . . .
H9C H 0.5857 -0.0770 0.3628 0.125 Uiso 1 1 calc R U . . .
O6 O 0.52974(17) 0.17790(17) 0.14511(10) 0.0363(7) Uani 1 1 d . . . . .
C10 C 0.4985(3) 0.1709(3) 0.11015(15) 0.0382(11) Uani 1 1 d . . . . .
C11 C 0.4469(3) 0.1943(3) 0.10398(17) 0.0436(12) Uani 1 1 d . . . . .
C12 C 0.4166(3) 0.1864(3) 0.06826(19) 0.0586(16) Uani 1 1 d . . . . .
H12A H 0.3828 0.2027 0.0644 0.070 Uiso 1 1 calc R U . . .
C13 C 0.4339(4) 0.1549(4) 0.0374(2) 0.0703(19) Uani 1 1 d D . . . .
C14 C 0.4859(4) 0.1333(4) 0.04397(19) 0.0652(18) Uani 1 1 d . . . . .
H14A H 0.4993 0.1130 0.0239 0.078 Uiso 1 1 calc R U . . .
C15 C 0.5190(3) 0.1410(3) 0.07941(16) 0.0464(13) Uani 1 1 d . . . . .
C16 C 0.4285(3) 0.2297(3) 0.13684(17) 0.0442(12) Uani 1 1 d . . . . .
H16A H 0.3960 0.2475 0.1279 0.053 Uiso 1 1 calc R U . . .
H16B H 0.4025 0.1929 0.1566 0.053 Uiso 1 1 calc R U . . .
O7 O 0.49466(17) 0.29032(16) 0.15247(10) 0.0366(8) Uani 1 1 d . . . . .
C17 C 0.5799(3) 0.1238(3) 0.08406(17) 0.0520(14) Uani 1 1 d . . . . .
H17A H 0.5837 0.1007 0.0607 0.062 Uiso 1 1 calc R U . . .
H17B H 0.6262 0.1702 0.0872 0.062 Uiso 1 1 calc R U . . .
O8 O 0.5713(2) 0.0758(2) 0.11579(12) 0.0523(10) Uani 1 1 d D . . . .
H8 H 0.5556 0.0257 0.1123 0.063 Uiso 1 1 calc DR U . . .
C18A C 0.4055(7) 0.1528(7) -0.0031(3) 0.064(3) Uiso 0.65 1 d D . P B 1
H18A H 0.3698 0.1693 -0.0027 0.095 Uiso 0.65 1 calc R U P B 1
H18B H 0.3824 0.1029 -0.0127 0.095 Uiso 0.65 1 calc R U P B 1
H18C H 0.4463 0.1849 -0.0193 0.095 Uiso 0.65 1 calc R U P B 1
C18B C 0.3750(11) 0.1265(12) 0.0058(6) 0.064(5) Uiso 0.35 1 d D . P B 2
H18D H 0.3462 0.1509 0.0078 0.097 Uiso 0.35 1 calc R U P B 2
H18E H 0.3429 0.0739 0.0086 0.097 Uiso 0.35 1 calc R U P B 2
H18F H 0.3988 0.1370 -0.0187 0.097 Uiso 0.35 1 calc R U P B 2
N1 N 0.4799(3) 0.0402(2) 0.19094(16) 0.0541(12) Uani 1 1 d . . . . .
C19 C 0.4278(3) 0.0219(3) 0.20923(17) 0.0537(14) Uani 1 1 d . . . . .
C20 C 0.3618(4) -0.0009(4) 0.2318(2) 0.0708(19) Uani 1 1 d . . . . .
H20A H 0.3728 0.0335 0.2525 0.106 Uiso 1 1 calc R U . . .
H20B H 0.3449 -0.0497 0.2420 0.106 Uiso 1 1 calc R U . . .
H20C H 0.3236 -0.0016 0.2161 0.106 Uiso 1 1 calc R U . . .
O21A O 0.5231(7) -0.1140(7) 0.1893(4) 0.126(4) Uiso 0.7 1 d . . P C 1
O21B O 0.5255(19) -0.110(2) 0.1696(11) 0.154(13) Uiso 0.3 1 d . . P D 2
O31A O 0.4444(10) -0.0684(10) 0.1148(6) 0.101(6) Uiso 0.4 1 d . . P E 1
Br31 Br 0.4585(3) -0.0968(3) 0.0928(2) 0.0800(16) Uiso 0.1667 1 d . . P F 2
Br32 Br 0.4648(3) -0.0863(3) 0.07653(17) 0.0668(13) Uiso 0.1667 1 d . . P G 3
O31D O 0.4566(11) -0.0567(12) 0.0991(7) 0.069(6) Uiso 0.2667 1 d . . P H 4
O41A O 0.4837(5) -0.2026(5) 0.1158(3) 0.058(3) Uiso 0.5 1 d . . P I 1
O41B O 0.4803(5) -0.2034(5) 0.1015(3) 0.044(2) Uiso 0.5 1 d . . P J 2

loop_
_atom_site_aniso_label
_atom_site_aniso_U_11
_atom_site_aniso_U_22
_atom_site_aniso_U_33
_atom_site_aniso_U_23
_atom_site_aniso_U_13
_atom_site_aniso_U_12
Mn1 0.0307(5) 0.0307(5) 0.0405(11) 0.000 0.000 0.0153(3)
Mn2 0.0290(4) 0.0251(3) 0.0402(5) 0.0000(3) -0.0001(3) 0.0132(3)
Mn3 0.0261(3) 0.0263(4) 0.0417(5) -0.0012(3) -0.0016(3) 0.0133(3)
Mn4 0.0329(4) 0.0271(4) 0.0467(5) -0.0015(3) -0.0006(3) 0.0149(3)
Br1A 0.0319(6) 0.0319(6) 0.0540(12) 0.000 0.000 0.0160(3)
O9B 0.030(6) 0.030(6) 0.103(18) 0.000 0.000 0.015(3)
Br2 0.0316(3) 0.0342(3) 0.0510(4) 0.0017(2) 0.0017(2) 0.0146(2)
O1 0.0242(15) 0.0242(15) 0.056(4) 0.000 0.000 0.0121(8)
O2 0.0294(15) 0.0304(15) 0.044(2) 0.0002(14) -0.0006(14) 0.0169(13)
O3 0.0373(17) 0.0270(15) 0.053(2) 0.0034(15) -0.0010(15) 0.0182(14)
C1 0.035(2) 0.028(2) 0.056(3) 0.006(2) -0.002(2) 0.0149(19)
C2 0.040(3) 0.031(2) 0.059(4) 0.003(2) 0.002(2) 0.016(2)
C3 0.054(3) 0.041(3) 0.057(4) 0.005(3) 0.000(3) 0.023(3)
C4 0.092(5) 0.046(3) 0.066(5) 0.011(3) -0.002(4) 0.044(3)
C5 0.089(5) 0.041(3) 0.060(4) 0.001(3) -0.006(3) 0.044(3)
C6 0.056(3) 0.042(3) 0.052(4) -0.004(2) -0.003(3) 0.030(3)
C7 0.037(2) 0.031(2) 0.048(3) 0.004(2) 0.004(2) 0.016(2)
O4 0.0348(16) 0.0295(15) 0.043(2) -0.0003(14) 0.0008(14) 0.0152(13)
C8 0.067(4) 0.062(3) 0.061(4) -0.009(3) -0.006(3) 0.049(3)
O5 0.065(2) 0.046(2) 0.053(2) -0.0047(17) -0.0068(19) 0.0386(19)
C9 0.139(7) 0.062(4) 0.068(5) 0.021(4) 0.009(5) 0.065(5)
O6 0.0331(16) 0.0305(16) 0.045(2) -0.0037(15) -0.0023(15) 0.0158(13)
C10 0.034(2) 0.033(2) 0.045(3) -0.004(2) -0.006(2) 0.0146(19)
C11 0.038(3) 0.034(2) 0.058(4) -0.006(2) -0.006(2) 0.018(2)
C12 0.067(4) 0.067(4) 0.063(4) -0.018(3) -0.025(3) 0.049(3)
C13 0.085(5) 0.079(4) 0.067(5) -0.015(4) -0.025(4) 0.056(4)
C14 0.089(5) 0.078(4) 0.053(4) -0.017(3) -0.017(3) 0.060(4)
C15 0.052(3) 0.045(3) 0.049(3) -0.011(2) -0.008(3) 0.028(2)
C16 0.030(2) 0.039(3) 0.063(4) -0.006(2) -0.007(2) 0.017(2)
O7 0.0319(16) 0.0317(16) 0.048(2) -0.0018(14) -0.0052(15) 0.0175(13)
C17 0.055(3) 0.064(4) 0.047(3) -0.009(3) 0.000(3) 0.037(3)
O8 0.060(2) 0.046(2) 0.062(3) -0.0098(19) -0.012(2) 0.0353(19)
N1 0.041(2) 0.040(2) 0.071(4) 0.004(2) -0.002(2) 0.013(2)
C19 0.057(3) 0.041(3) 0.056(4) 0.003(3) 0.002(3) 0.019(3)
C20 0.061(4) 0.070(4) 0.067(5) 0.001(4) 0.009(3) 0.021(3)

loop_
_atom_type_symbol
_atom_type_description
_atom_type_scat_dispersion_real
_atom_type_scat_dispersion_imag
_atom_type_scat_source
C C 0.0043 0.0021 'International Tables Vol C Tables 4.2.6.8 and 6.1.1.4'
H H 0.0000 0.0000 'International Tables Vol C Tables 4.2.6.8 and 6.1.1.4'
N N 0.0082 0.0043 'International Tables Vol C Tables 4.2.6.8 and 6.1.1.4'
O O 0.0142 0.0079 'International Tables Vol C Tables 4.2.6.8 and 6.1.1.4'
Mn Mn 0.3566 0.9084 'International Tables Vol C Tables 4.2.6.8 and 6.1.1.4'
Br Br -0.9345 2.9323 'International Tables Vol C Tables 4.2.6.8 and 6.1.1.4'

loop_
_geom_angle_atom_site_label_1
_geom_angle_atom_site_label_2
_geom_angle_atom_site_label_3
_geom_angle
_geom_angle_site_symmetry_1
_geom_angle_site_symmetry_3
O4 Mn1 O4 99.99(11) 16_655 17
O4 Mn1 O4 80.01(11) 16_655 2_655
O4 Mn1 O4 180.0 17 2_655
O4 Mn1 O4 80.01(11) 16_655 3_665
O4 Mn1 O4 80.01(11) 17 3_665
O4 Mn1 O4 99.99(11) 2_655 3_665
O4 Mn1 O4 180.0 16_655 .
O4 Mn1 O4 80.01(11) 17 .
O4 Mn1 O4 99.99(11) 2_655 .
O4 Mn1 O4 99.99(11) 3_665 .
O4 Mn1 O4 99.99(11) 16_655 18_545
O4 Mn1 O4 99.99(11) 17 18_545
O4 Mn1 O4 80.01(11) 2_655 18_545
O4 Mn1 O4 180.0 3_665 18_545
O4 Mn1 O4 80.01(11) . 18_545
O4 Mn2 O1 85.0(2) . .
O4 Mn2 O3 96.76(14) . .
O1 Mn2 O3 172.68(11) . .
O4 Mn2 O2 176.69(13) . .
O1 Mn2 O2 94.8(2) . .
O3 Mn2 O2 83.90(14) . .
O4 Mn2 Br2 94.94(10) . .
O1 Mn2 Br2 88.28(3) . .
O3 Mn2 Br2 98.63(10) . .
O2 Mn2 Br2 81.75(8) . .
O4 Mn2 Br2 98.51(10) . 2_655
O1 Mn2 Br2 86.05(3) . 2_655
O3 Mn2 Br2 86.66(10) . 2_655
O2 Mn2 Br2 84.76(9) . 2_655
Br2 Mn2 Br2 164.87(4) . 2_655
O7 Mn3 O6 95.18(14) . .
O7 Mn3 O2 84.88(13) . 3_665
O6 Mn3 O2 173.54(14) . 3_665
O7 Mn3 O2 177.26(15) . .
O6 Mn3 O2 85.35(14) . .
O2 Mn3 O2 94.90(18) 3_665 .
O7 Mn3 O9B 103.2(4) . .
O6 Mn3 O9B 93.8(4) . .
O2 Mn3 O9B 79.9(4) 3_665 .
O2 Mn3 O9B 79.5(4) . .
O7 Mn3 Br2 94.47(11) . .
O6 Mn3 Br2 98.01(10) . .
O2 Mn3 Br2 88.42(10) 3_665 .
O2 Mn3 Br2 82.79(10) . .
O9B Mn3 Br2 157.7(5) . .
O7 Mn3 Br1A 95.40(11) . .
O6 Mn3 Br1A 85.84(11) . .
O2 Mn3 Br1A 87.72(10) 3_665 .
O2 Mn3 Br1A 87.31(10) . .
Br2 Mn3 Br1A 169.03(4) . .
O7 Mn4 O8 88.23(14) 2_655 .
O7 Mn4 O5 90.77(14) 2_655 .
O8 Mn4 O5 80.22(14) . .
O7 Mn4 O2 69.88(11) 2_655 .
O8 Mn4 O2 134.07(13) . .
O5 Mn4 O2 137.25(13) . .
O7 Mn4 N1 175.25(16) 2_655 .
O8 Mn4 N1 87.71(17) . .
O5 Mn4 N1 86.11(16) . .
O2 Mn4 N1 114.80(15) . .
O7 Mn4 O3 101.42(12) 2_655 .
O8 Mn4 O3 157.69(12) . .
O5 Mn4 O3 79.58(13) . .
O2 Mn4 O3 68.20(11) . .
N1 Mn4 O3 81.56(16) . .
O7 Mn4 O6 101.26(12) 2_655 .
O8 Mn4 O6 77.60(12) . .
O5 Mn4 O6 154.33(13) . .
O2 Mn4 O6 68.42(11) . .
N1 Mn4 O6 80.27(14) . .
O3 Mn4 O6 119.28(12) . .
Mn3 Br1A Mn3 69.64(5) 2_655 3_665
Mn3 Br1A Mn3 69.64(5) 2_655 .
Mn3 Br1A Mn3 69.64(5) 3_665 .
Mn3 O9B Mn3 87.5(8) 2_655 .
Mn3 O9B Mn3 87.5(8) 2_655 3_665
Mn3 O9B Mn3 87.5(8) . 3_665
Mn3 O9B H9 127.0 2_655 .
Mn3 O9B H9 127.0 . .
Mn3 O9B H9 127.0 3_665 .
Mn3 Br2 Mn2 72.05(2) . .
Mn3 Br2 Mn2 69.15(2) . 3_665
Mn2 Br2 Mn2 67.90(3) . 3_665
Mn2 O1 Mn2 116.20(12) 2_655 3_665
Mn2 O1 Mn2 116.20(12) 2_655 .
Mn2 O1 Mn2 116.20(12) 3_665 .
Mn3 O2 Mn2 115.33(15) 2_655 .
Mn3 O2 Mn3 112.71(17) 2_655 .
Mn2 O2 Mn3 118.38(16) . .
Mn3 O2 Mn4 100.62(13) 2_655 .
Mn2 O2 Mn4 103.23(13) . .
Mn3 O2 Mn4 103.42(13) . .
C1 O3 Mn2 122.6(3) . .
C1 O3 Mn4 133.3(3) . .
Mn2 O3 Mn4 103.83(14) . .
O3 C1 C2 121.8(4) . .
O3 C1 C6 117.8(5) . .
C2 C1 C6 120.3(5) . .
C1 C2 C3 119.0(5) . .
C1 C2 C7 121.1(4) . .
C3 C2 C7 119.8(5) . .
C2 C3 C4 121.2(6) . .
C2 C3 H3A 119.4 . .
C4 C3 H3A 119.4 . .
C5 C4 C3 118.7(5) . .
C5 C4 C9 120.6(6) . .
C3 C4 C9 120.7(6) . .
C6 C5 C4 121.4(5) . .
C6 C5 H5A 119.3 . .
C4 C5 H5A 119.3 . .
C5 C6 C1 118.8(6) . .
C5 C6 C8 120.4(5) . .
C1 C6 C8 120.7(5) . .
O4 C7 C2 112.3(4) . .
O4 C7 H7A 109.2 . .
C2 C7 H7A 109.2 . .
O4 C7 H7B 109.2 . .
C2 C7 H7B 109.2 . .
H7A C7 H7B 107.9 . .
C7 O4 Mn2 116.3(3) . .
C7 O4 Mn1 128.8(3) . .
Mn2 O4 Mn1 111.42(14) . .
O5 C8 C6 115.3(5) . .
O5 C8 H8A 108.5 . .
C6 C8 H8A 108.5 . .
O5 C8 H8B 108.5 . .
C6 C8 H8B 108.5 . .
H8A C8 H8B 107.5 . .
C8 O5 Mn4 118.4(3) . .
C8 O5 H5 120.8 . .
Mn4 O5 H5 120.8 . .
C4 C9 H9A 109.5 . .
C4 C9 H9B 109.5 . .
H9A C9 H9B 109.5 . .
C4 C9 H9C 109.5 . .
H9A C9 H9C 109.5 . .
H9B C9 H9C 109.5 . .
C10 O6 Mn3 119.2(3) . .
C10 O6 Mn4 133.5(3) . .
Mn3 O6 Mn4 102.12(14) . .
O6 C10 C11 120.7(4) . .
O6 C10 C15 120.0(4) . .
C11 C10 C15 119.3(5) . .
C12 C11 C10 119.0(5) . .
C12 C11 C16 122.6(5) . .
C10 C11 C16 118.4(5) . .
C11 C12 C13 123.4(5) . .
C11 C12 H12A 118.3 . .
C13 C12 H12A 118.3 . .
C14 C13 C12 116.6(6) . .
C14 C13 C18A 120.0(7) . .
C12 C13 C18A 122.9(6) . .
C14 C13 C18B 126.9(9) . .
C12 C13 C18B 113.2(9) . .
C13 C14 C15 122.4(6) . .
C13 C14 H14A 118.8 . .
C15 C14 H14A 118.8 . .
C14 C15 C10 119.3(5) . .
C14 C15 C17 120.2(5) . .
C10 C15 C17 120.2(5) . .
O7 C16 C11 110.7(4) . .
O7 C16 H16A 109.5 . .
C11 C16 H16A 109.5 . .
O7 C16 H16B 109.5 . .
C11 C16 H16B 109.5 . .
H16A C16 H16B 108.1 . .
C16 O7 Mn3 116.8(3) . .
C16 O7 Mn4 136.7(3) . 3_665
Mn3 O7 Mn4 104.60(14) . 3_665
O8 C17 C15 115.1(5) . .
O8 C17 H17A 108.5 . .
C15 C17 H17A 108.5 . .
O8 C17 H17B 108.5 . .
C15 C17 H17B 108.5 . .
H17A C17 H17B 107.5 . .
C17 O8 Mn4 116.5(3) . .
C17 O8 H8 121.8 . .
Mn4 O8 H8 121.8 . .
C13 C18A H18A 109.5 . .
C13 C18A H18B 109.5 . .
H18A C18A H18B 109.5 . .
C13 C18A H18C 109.5 . .
H18A C18A H18C 109.5 . .
H18B C18A H18C 109.5 . .
C13 C18B H18D 109.5 . .
C13 C18B H18E 109.5 . .
H18D C18B H18E 109.5 . .
C13 C18B H18F 109.5 . .
H18D C18B H18F 109.5 . .
H18E C18B H18F 109.5 . .
C19 N1 Mn4 150.9(5) . .
N1 C19 C20 179.1(7) . .
C19 C20 H20A 109.5 . .
C19 C20 H20B 109.5 . .
H20A C20 H20B 109.5 . .
C19 C20 H20C 109.5 . .
H20A C20 H20C 109.5 . .
H20B C20 H20C 109.5 . .

loop_
_geom_bond_atom_site_label_1
_geom_bond_atom_site_label_2
_geom_bond_distance
_geom_bond_site_symmetry_2
Mn1 O4 2.378(3) 16_655
Mn1 O4 2.378(3) 17
Mn1 O4 2.378(3) 2_655
Mn1 O4 2.378(3) 3_665
Mn1 O4 2.378(3) .
Mn1 O4 2.378(3) 18_545
Mn2 O4 1.890(4) .
Mn2 O1 1.9321(14) .
Mn2 O3 1.934(3) .
Mn2 O2 1.965(4) .
Mn2 Br2 2.8976(9) .
Mn2 Br2 2.9753(9) 2_655
Mn3 O7 1.918(3) .
Mn3 O6 1.934(3) .
Mn3 O2 1.952(3) 3_665
Mn3 O2 1.973(3) .
Mn3 O9B 2.364(17) .
Mn3 Br2 2.8537(10) .
Mn3 Br1A 2.8614(18) .
Mn4 O7 2.239(3) 2_655
Mn4 O8 2.251(4) .
Mn4 O5 2.256(3) .
Mn4 O2 2.319(3) .
Mn4 N1 2.326(5) .
Mn4 O3 2.331(4) .
Mn4 O6 2.391(3) .
Br1A Mn3 2.8614(18) 2_655
Br1A Mn3 2.8614(18) 3_665
O9B Mn3 2.364(17) 2_655
O9B Mn3 2.364(17) 3_665
O9B H9 1.0000 .
Br2 Mn2 2.9752(9) 3_665
O1 Mn2 1.9320(14) 2_655
O1 Mn2 1.9320(14) 3_665
O2 Mn3 1.952(3) 2_655
O3 C1 1.382(6) .
C1 C2 1.412(8) .
C1 C6 1.445(7) .
C2 C3 1.418(8) .
C2 C7 1.536(7) .
C3 C4 1.431(8) .
C3 H3A 0.9500 .
C4 C5 1.410(9) .
C4 C9 1.557(8) .
C5 C6 1.410(8) .
C5 H5A 0.9500 .
C6 C8 1.507(9) .
C7 O4 1.468(6) .
C7 H7A 0.9900 .
C7 H7B 0.9900 .
C8 O5 1.466(7) .
C8 H8A 0.9900 .
C8 H8B 0.9900 .
O5 H5 0.9500 .
C9 H9A 0.9800 .
C9 H9B 0.9800 .
C9 H9C 0.9800 .
O6 C10 1.386(6) .
C10 C11 1.428(7) .
C10 C15 1.440(7) .
C11 C12 1.400(8) .
C11 C16 1.545(8) .
C12 C13 1.429(10) .
C12 H12A 0.9500 .
C13 C14 1.411(9) .
C13 C18A 1.557(11) .
C13 C18B 1.561(15) .
C14 C15 1.416(8) .
C14 H14A 0.9500 .
C15 C17 1.516(7) .
C16 O7 1.460(6) .
C16 H16A 0.9900 .
C16 H16B 0.9900 .
O7 Mn4 2.239(3) 3_665
C17 O8 1.472(7) .
C17 H17A 0.9900 .
C17 H17B 0.9900 .
O8 H8 0.9500 .
C18A H18A 0.9800 .
C18A H18B 0.9800 .
C18A H18C 0.9800 .
C18B H18D 0.9800 .
C18B H18E 0.9800 .
C18B H18F 0.9800 .
N1 C19 1.170(8) .
C19 C20 1.474(9) .
C20 H20A 0.9800 .
C20 H20B 0.9800 .
C20 H20C 0.9800 .

loop_
_geom_hbond_atom_site_label_D
_geom_hbond_atom_site_label_H
_geom_hbond_atom_site_label_A
_geom_hbond_distance_DH
_geom_hbond_distance_HA
_geom_hbond_distance_DA
_geom_hbond_angle_DHA
_geom_hbond_site_symmetry_A
C7 H7B Br2 0.99 3.00 3.973(6) 168.4 18_545
O5 H5 O21A 0.95 2.31 2.895(14) 119.5 .
O5 H5 O21B 0.95 2.09 2.85(4) 136.0 .
O8 H8 O31A 0.95 2.20 2.893(19) 128.7 .
O8 H8 Br31 0.95 2.48 3.324(7) 148.5 .
O8 H8 Br32 0.95 2.53 3.335(6) 142.4 .
O8 H8 O31D 0.95 2.01 2.71(2) 129.3 .
C20 H20B Br31 0.98 3.06 3.898(9) 144.7 15_445
C20 H20B Br32 0.98 3.05 3.910(9) 147.8 15_445
C20 H20C O5 0.98 2.65 3.513(9) 147.1 15_445

loop_
_platon_squeeze_void_nr
_platon_squeeze_void_average_x
_platon_squeeze_void_average_y
_platon_squeeze_void_average_z
_platon_squeeze_void_volume
_platon_squeeze_void_count_electrons
_platon_squeeze_void_content
1 0.000 0.000 0.500 539 193 '11 MeOH (= 198 e)'
2 0.333 0.667 0.167 540 193 '11 MeOH (= 198 e)'
3 0.667 0.333 0.833 540 193 '11 MeOH (= 198 e)'
